data_2015875
loop_
_publ_author_name
'M. Enriqueta D\'iaz de Vivar'
'Sergio Baggio'
'Mar\'ia Teresa Garland'
'Ricardo Baggio'

_publ_section_title
;
 An unusual <i>P</i>3~1~2 framework for the
 Ni(4,4'-bipyridine)(H~2~O)~4~ chain
;
_journal_coeditor_code AV3057
_journal_issue 4
_journal_name_full 'Acta Crystallographica Section C'
_journal_page_first m153
_journal_page_last m156
_journal_paper_doi 10.1107/S0108270107007214
_journal_volume 63
_journal_year 2007
_chemical_formula_iupac '[Ni (C10 H8 N2) (H2 O)4] S2 O3 , 2H2 O'
_chemical_formula_moiety 'C10 H16 N2 Ni O4 2+ , O3 S2 2- , 2H2 O'
_chemical_formula_sum 'C10 H20 N2 Ni O9 S2'
_chemical_formula_weight 435.11
_chemical_name_systematic
;
catena-Poly[[[tetraaquanickel(II)]-\m-4,4'-bipyridine-\k^2^N:N'] thiosulfate
dihydrate]
;
_space_group_IT_number 152
_symmetry_cell_setting hexagonal
_symmetry_space_group_name_Hall 'P 31 2"'
_symmetry_space_group_name_H-M 'P 31 2 1'
_atom_sites_solution_hydrogens geom
_atom_sites_solution_primary direct
_atom_sites_solution_secondary difmap
_audit_creation_method SHELXL97
_cell_angle_alpha 90.00
_cell_angle_beta 90.00
_cell_angle_gamma 120.00
_cell_formula_units_Z 3
_cell_length_a 11.3363(9)
_cell_length_b 11.3363(9)
_cell_length_c 11.1523(13)
_cell_measurement_temperature 274(2)
_cell_volume 1241.2(2)
_computing_cell_refinement 'SAINT-NT (Bruker, 2000)'
_computing_data_collection 'SMART-NT (Bruker, 2001)'
_computing_data_reduction SAINT-NT
_computing_molecular_graphics 'SHELXTL-NT (Sheldrick, 2000)'
_computing_publication_material 'SHELXTL-NT and PLATON (Spek, 2003)'
_computing_structure_refinement 'SHELXL97 (Sheldrick, 1997)'
_computing_structure_solution 'SHELXS97 (Sheldrick, 1997)'
_diffrn_ambient_temperature 274(2)
_diffrn_measured_fraction_theta_full 1.00
_diffrn_measured_fraction_theta_max 0.970
_diffrn_measurement_device_type 'Bruker SMART CCD area-detector'
_diffrn_measurement_method '\f and \w'
_diffrn_radiation_monochromator graphite
_diffrn_radiation_source 'fine-focus sealed tube'
_diffrn_radiation_type MoK\a
_diffrn_radiation_wavelength 0.71073
_diffrn_reflns_av_R_equivalents 0.0392
_diffrn_reflns_av_sigmaI/netI 0.0350
_diffrn_reflns_limit_h_max 14
_diffrn_reflns_limit_h_min -14
_diffrn_reflns_limit_k_max 14
_diffrn_reflns_limit_k_min -14
_diffrn_reflns_limit_l_max 14
_diffrn_reflns_limit_l_min -14
_diffrn_reflns_number 10484
_diffrn_reflns_theta_full 26.00
_diffrn_reflns_theta_max 28.03
_diffrn_reflns_theta_min 2.07
_diffrn_standards_number 0
_exptl_absorpt_coefficient_mu 1.473
_exptl_absorpt_correction_T_max 0.92
_exptl_absorpt_correction_T_min 0.78
_exptl_absorpt_correction_type multi-scan
_exptl_absorpt_process_details 'SADABS (Sheldrick, 2001)'
_exptl_crystal_colour colourless
_exptl_crystal_density_diffrn 1.746
_exptl_crystal_density_method 'not measured'
_exptl_crystal_description needles
_exptl_crystal_F_000 678
_exptl_crystal_size_max 0.18
_exptl_crystal_size_mid 0.08
_exptl_crystal_size_min 0.06
_refine_diff_density_max 0.516
_refine_diff_density_min -0.309
_refine_ls_abs_structure_details 'Flack (1983), with how many Friedel pairs?'
_refine_ls_abs_structure_Flack 0.02(2)
_refine_ls_extinction_method none
_refine_ls_goodness_of_fit_ref 0.984
_refine_ls_hydrogen_treatment mixed
_refine_ls_matrix_type full
_refine_ls_number_parameters 153
_refine_ls_number_reflns 1907
_refine_ls_number_restraints 15
_refine_ls_restrained_S_all 0.0981
_refine_ls_R_factor_all 0.0411
_refine_ls_R_factor_gt 0.0353
_refine_ls_shift/su_max 0.004
_refine_ls_shift/su_mean 0.000
_refine_ls_structure_factor_coef Fsqd
_refine_ls_weighting_details 'calc w = 1/[\s^2^(Fo^2^)+(0.0412P)^2^+0.57P] where P=(Fo^2^+2Fc^2^)/3'
_refine_ls_weighting_scheme calc
_refine_ls_wR_factor_gt 0.0793
_refine_ls_wR_factor_ref 0.0818
_reflns_number_gt 1725
_reflns_number_total 1907
_reflns_threshold_expression I>2\s(I)
_cod_data_source_file av3057.cif
_cod_data_source_block I
_cod_original_sg_symbol_Hall 'P 31 2" '
_cod_database_code 2015875
_cod_database_fobs_code 2015875

loop_
_symmetry_equiv_pos_as_xyz
'x, y, z'
'-y, x-y, z+1/3'
'y, x, -z'
'-x+y, -x, z+2/3'
'-x, -x+y, -z+1/3'
'x-y, -y, -z+2/3'

loop_
_atom_site_type_symbol
_atom_site_label
_atom_site_fract_x
_atom_site_fract_y
_atom_site_fract_z
_atom_site_U_iso_or_equiv
_atom_site_adp_type
_atom_site_calc_flag
_atom_site_refinement_flags
_atom_site_occupancy
_atom_site_disorder_assembly
_atom_site_disorder_group
Ni Ni1 1.0000 0.60675(4) 1.1667 0.02801(14) Uani d S 1 . .
O O1W 1.1959(2) 0.6991(2) 1.1020(2) 0.0395(5) Uani d D 1 . .
H H1WB 1.209(4) 0.649(3) 1.055(3) 0.066(13) Uiso d D 1 . .
H H1WA 1.269(2) 0.742(4) 1.142(3) 0.058(13) Uiso d D 1 . .
O O2W 1.0791(2) 0.6516(2) 1.33982(19) 0.0415(5) Uani d D 1 . .
H H2WB 1.153(2) 0.726(2) 1.346(3) 0.067(13) Uiso d D 1 . .
H H2WA 1.067(3) 0.613(3) 1.4072(17) 0.051(11) Uiso d D 1 . .
O O3W 0.6763(3) 0.4299(4) 0.7414(3) 0.0827(11) Uani d D 1 . .
H H3WB 0.649(4) 0.476(4) 0.781(4) 0.088(18) Uiso d D 1 . .
H H3WA 0.756(2) 0.488(4) 0.719(5) 0.107(19) Uiso d D 1 . .
N N1 1.0000 0.7946(3) 1.1667 0.0312(7) Uani d S 1 . .
N N2 1.0000 1.4214(3) 1.1667 0.0319(7) Uani d S 1 . .
C C1 0.8852(3) 0.8001(3) 1.1688(3) 0.0430(8) Uani d . 1 . .
H H1 0.8031 0.7182 1.1701 0.052 Uiso calc R 1 . .
C C2 0.8805(3) 0.9185(3) 1.1693(3) 0.0413(7) Uani d . 1 . .
H H2 0.7968 0.9150 1.1715 0.050 Uiso calc R 1 . .
C C3 1.0000 1.0435(3) 1.1667 0.0322(9) Uani d S 1 . .
C C4 1.0000 1.1750(4) 1.1667 0.0342(9) Uani d S 1 . .
C C5 0.8901(3) 1.1831(3) 1.1244(3) 0.0406(7) Uani d . 1 . .
H H5 0.8138 1.1061 1.0948 0.049 Uiso calc R 1 . .
C C6 0.8947(3) 1.3074(3) 1.1267(3) 0.0412(7) Uani d . 1 . .
H H6 0.8193 1.3110 1.0984 0.049 Uiso calc R 1 . .
S S1 0.98833(19) 0.44014(16) 0.69163(13) 0.0388(4) Uiso d PD 0.50 A -1
S S2 0.9882(2) 0.60284(18) 0.62674(14) 0.0477(4) Uani d P 0.50 A -1
O O1 0.9453(7) 0.4222(6) 0.8165(4) 0.078(2) Uani d PD 0.50 A -1
O O2 1.1256(9) 0.4590(16) 0.6800(11) 0.078(4) Uani d PD 0.50 A -1
O O3 0.8935(9) 0.3208(9) 0.6206(8) 0.044(2) Uani d PD 0.50 A -1

loop_
_atom_site_aniso_label
_atom_site_aniso_U_11
_atom_site_aniso_U_22
_atom_site_aniso_U_33
_atom_site_aniso_U_12
_atom_site_aniso_U_13
_atom_site_aniso_U_23
Ni1 0.0303(3) 0.02351(18) 0.0325(2) 0.01516(15) -0.0027(2) -0.00133(12)
O1W 0.0394(12) 0.0334(12) 0.0460(12) 0.0184(10) 0.0053(10) -0.0006(10)
O2W 0.0447(13) 0.0362(12) 0.0329(12) 0.0123(11) -0.0058(9) -0.0011(9)
O3W 0.0427(16) 0.102(3) 0.0642(19) 0.0069(18) 0.0019(14) -0.0308(19)
N1 0.039(2) 0.0268(12) 0.0322(17) 0.0193(10) 0.0010(16) 0.0005(8)
N2 0.0353(19) 0.0257(12) 0.0380(18) 0.0177(10) -0.0083(14) -0.0042(7)
C1 0.0390(17) 0.0300(16) 0.062(2) 0.0191(13) -0.0019(14) 0.0019(14)
C2 0.0375(17) 0.0308(16) 0.059(2) 0.0195(13) -0.0029(14) -0.0010(14)
C3 0.040(2) 0.0277(15) 0.033(2) 0.0199(12) -0.0058(17) -0.0029(8)
C4 0.042(2) 0.0308(16) 0.033(2) 0.0211(11) -0.0058(16) -0.0029(8)
C5 0.0377(17) 0.0273(14) 0.0577(19) 0.0169(13) -0.0173(15) -0.0110(13)
C6 0.0418(17) 0.0331(16) 0.0556(19) 0.0239(14) -0.0163(14) -0.0087(14)
S2 0.0513(10) 0.0433(8) 0.0521(9) 0.0263(8) 0.0103(10) 0.0113(7)
O1 0.152(7) 0.053(3) 0.043(3) 0.062(4) 0.004(3) -0.001(2)
O2 0.049(5) 0.069(8) 0.132(11) 0.041(5) -0.015(6) -0.016(7)
O3 0.044(3) 0.042(4) 0.037(3) 0.016(3) 0.005(2) -0.001(2)

loop_
_atom_type_symbol
_atom_type_description
_atom_type_scat_dispersion_real
_atom_type_scat_dispersion_imag
_atom_type_scat_source
C C 0.0033 0.0016 'International Tables Vol C Tables 4.2.6.8 and 6.1.1.4'
H H 0.0000 0.0000 'International Tables Vol C Tables 4.2.6.8 and 6.1.1.4'
N N 0.0061 0.0033 'International Tables Vol C Tables 4.2.6.8 and 6.1.1.4'
O O 0.0106 0.0060 'International Tables Vol C Tables 4.2.6.8 and 6.1.1.4'
S S 0.1246 0.1234 'International Tables Vol C Tables 4.2.6.8 and 6.1.1.4'
Ni Ni 0.3393 1.1124 'International Tables Vol C Tables 4.2.6.8 and 6.1.1.4'

loop_
_geom_angle_atom_site_label_1
_geom_angle_atom_site_label_2
_geom_angle_atom_site_label_3
_geom_angle_site_symmetry_1
_geom_angle_site_symmetry_3
_geom_angle
_geom_angle_publ_flag
O1W Ni1 O1W 5_767 . 176.44(13) y
O2W Ni1 O2W . 5_767 176.68(14) y
N2 Ni1 N1 1_545 . 180.000 y
O1W Ni1 O2W 5_767 . 91.43(9) y
O1W Ni1 O2W . 5_767 91.42(9) ?
O1W Ni1 O2W . . 88.68(9) y
O1W Ni1 O2W 5_767 5_767 88.68(9) ?
O1W Ni1 N2 . 1_545 88.22(6) y
O1W Ni1 N2 5_767 1_545 88.22(6) ?
O2W Ni1 N2 . 1_545 91.66(7) y
O2W Ni1 N2 5_767 1_545 91.66(7) ?
O1W Ni1 N1 . . 91.78(6) y
O1W Ni1 N1 5_767 . 91.78(6) ?
O2W Ni1 N1 . . 88.34(7) y
O2W Ni1 N1 5_767 . 88.34(7) ?
Ni1 O1W H1WB . . 113(3) ?
Ni1 O1W H1WA . . 127(3) ?
H1WB O1W H1WA . . 106(2) ?
Ni1 O2W H2WB . . 115(2) ?
Ni1 O2W H2WA . . 139(2) ?
H2WB O2W H2WA . . 105(2) ?
H3WB O3W H3WA . . 104(2) ?
C1 N1 C1 5_767 . 115.4(4) ?
C1 N1 Ni1 5_767 . 122.31(19) ?
C1 N1 Ni1 . . 122.3(2) ?
C6 N2 C6 5_767 . 116.6(4) ?
C6 N2 Ni1 5_767 1_565 121.69(19) ?
C6 N2 Ni1 . 1_565 121.69(19) ?
N1 C1 C2 . . 124.3(3) ?
N1 C1 H1 . . 117.9 ?
C2 C1 H1 . . 117.9 ?
C1 C2 C3 . . 120.3(3) ?
C1 C2 H2 . . 119.9 ?
C3 C2 H2 . . 119.9 ?
C2 C3 C2 . 5_767 115.5(4) ?
C2 C3 C4 . . 122.2(2) ?
C2 C3 C4 5_767 . 122.2(2) ?
C5 C4 C5 5_767 . 117.4(4) ?
C5 C4 C3 5_767 . 121.28(19) ?
C5 C4 C3 . . 121.28(19) ?
C4 C5 C6 . . 119.2(3) ?
C4 C5 H5 . . 120.4 ?
C6 C5 H5 . . 120.4 ?
N2 C6 C5 . . 123.8(3) ?
N2 C6 H6 . . 118.1 ?
C5 C6 H6 . . 118.1 ?
O1 S1 O2 . . 111.2(5) ?
O1 S1 O3 . . 110.3(4) ?
O2 S1 O3 . . 108.7(4) ?
O1 S1 S2 . . 108.8(2) ?
O2 S1 S2 . . 109.0(5) ?
O3 S1 S2 . . 108.6(6) ?

loop_
_geom_bond_atom_site_label_1
_geom_bond_atom_site_label_2
_geom_bond_site_symmetry_2
_geom_bond_distance
_geom_bond_publ_flag
Ni1 O1W 5_767 2.055(2) ?
Ni1 O1W . 2.055(2) y
Ni1 O2W . 2.082(2) y
Ni1 O2W 5_767 2.082(2) ?
Ni1 N2 1_545 2.101(3) y
Ni1 N1 . 2.129(3) y
O1W H1WA . 0.85(4) ?
O1W H1WB . 0.85(4) ?
O2W H2WA . 0.85(2) ?
O2W H2WB . 0.85(2) ?
O3W H3WA . 0.85(5) ?
O3W H3WB . 0.85(5) ?
N1 C1 5_767 1.334(4) ?
N1 C1 . 1.334(4) ?
N2 C6 5_767 1.324(4) ?
N2 C6 . 1.324(4) ?
N2 Ni1 1_565 2.101(3) ?
C1 C2 . 1.370(5) ?
C1 H1 . 0.9300 ?
C2 C3 . 1.388(4) ?
C2 H2 . 0.9300 ?
C3 C2 5_767 1.388(4) ?
C3 C4 . 1.490(5) ?
C4 C5 5_767 1.377(4) ?
C4 C5 . 1.377(4) ?
C5 C6 . 1.384(4) ?
C5 H5 . 0.9300 ?
C6 H6 . 0.9300 ?
S1 O1 . 1.456(5) ?
S1 O2 . 1.466(6) ?
S1 O3 . 1.470(6) ?
S1 S2 . 1.982(2) ?

loop_
_geom_hbond_atom_site_label_D
_geom_hbond_atom_site_label_H
_geom_hbond_atom_site_label_A
_geom_hbond_site_symmetry_A
_geom_hbond_distance_DH
_geom_hbond_distance_HA
_geom_hbond_distance_DA
_geom_hbond_angle_DHA
O1W H1WA O1 3_657 0.85(4) 2.13(2) 2.835(7) 140(4)
O1W H1WB O3W 6_666 0.85(4) 1.85(2) 2.681(4) 167(4)
O2W H2WA O1 5_767 0.85(2) 1.91(2) 2.710(5) 156(3)
O2W H2WA S2 1_556 0.85(2) 2.59(2) 3.322(3) 146(3)
O2W H2WB O2 4_775 0.85(2) 1.88(2) 2.723(7) 169(4)
O2W H2WB O3 3_657 0.85(2) 1.93(2) 2.776(7) 174(3)
O3W H3WA S2 . 0.85(5) 2.50(2) 3.324(4) 164(4)
O3W H3WA S2 5_766 0.85(5) 2.51(2) 3.322(4) 160(5)
O3W H3WB O3 2_655 0.85(5) 2.16(2) 2.862(13) 140(5)
O3W H3WB O2 6_566 0.85(5) 2.39(2) 3.037(14) 134(5)
O3W H3WB O1 6_566 0.85(5) 2.37(2) 3.196(8) 164(5)
